data_2201733
loop_
_publ_author_name
'Zhang, Wei'
'Liu, Hui-Min'
'Li, Chun-Bao'
'Zhang, Wen-Qin'

_publ_section_title
;
 2,2'-[1,4-Phenylenebis(methylenethio)]dithiazole
;
_journal_issue 1
_journal_name_full 'Acta Crystallographica Section E'
_journal_page_first o26
_journal_page_last o27
_journal_paper_doi 10.1107/S1600536802022377
_journal_volume 59
_journal_year 2003
_chemical_formula_iupac 'C14 H12 N2 S4'
_chemical_formula_moiety 'C14 H12 N2 S4'
_chemical_formula_sum 'C14 H12 N2 S4'
_chemical_formula_weight 336.50
_chemical_name_systematic
;
2,2'-[1,4-phenylenebis(methylenethio)]dithiazole
;
_space_group_IT_number 14
_symmetry_cell_setting monoclinic
_symmetry_space_group_name_Hall '-P 2ybc'
_symmetry_space_group_name_H-M 'P 1 21/c 1'
_atom_sites_solution_hydrogens geom
_atom_sites_solution_primary direct
_atom_sites_solution_secondary difmap
_cell_angle_alpha 90.00
_cell_angle_beta 91.331(7)
_cell_angle_gamma 90.00
_cell_formula_units_Z 2
_cell_length_a 6.366(3)
_cell_length_b 15.411(6)
_cell_length_c 7.679(3)
_cell_measurement_reflns_used 567
_cell_measurement_temperature 293(2)
_cell_measurement_theta_max 26.21
_cell_measurement_theta_min 2.64
_cell_volume 753.2(5)
_computing_cell_refinement SMART
_computing_data_collection 'SMART (Bruker, 1997)'
_computing_data_reduction 'SAINT (Bruker, 1997) and SHELXTL (Bruker, 1997)'
_computing_molecular_graphics SHELXTL
_computing_publication_material SHELXTL
_computing_structure_refinement 'SHELXL97 (Sheldrick, 1997)'
_computing_structure_solution 'SHELXS97 (Sheldrick, 1997)'
_diffrn_ambient_temperature 293(2)
_diffrn_measured_fraction_theta_full 0.984
_diffrn_measured_fraction_theta_max 0.984
_diffrn_measurement_device 'Bruker CCD area-detector'
_diffrn_measurement_method '\f and \w'
_diffrn_radiation_monochromator graphite
_diffrn_radiation_source 'fine-focus sealed tube'
_diffrn_radiation_type MoK\a
_diffrn_radiation_wavelength 0.71073
_diffrn_reflns_av_R_equivalents 0.0310
_diffrn_reflns_av_sigmaI/netI 0.0458
_diffrn_reflns_limit_h_max 7
_diffrn_reflns_limit_h_min -7
_diffrn_reflns_limit_k_max 19
_diffrn_reflns_limit_k_min -15
_diffrn_reflns_limit_l_max 7
_diffrn_reflns_limit_l_min -9
_diffrn_reflns_number 3479
_diffrn_reflns_theta_full 26.36
_diffrn_reflns_theta_max 26.36
_diffrn_reflns_theta_min 2.64
_exptl_absorpt_coefficient_mu 0.620
_exptl_absorpt_correction_T_max 1.000
_exptl_absorpt_correction_T_min 0.875
_exptl_absorpt_correction_type multi-scan
_exptl_absorpt_process_details 'SADABS (Bruker, 1997)'
_exptl_crystal_colour colourless
_exptl_crystal_density_diffrn 1.484
_exptl_crystal_density_method 'not measured'
_exptl_crystal_description prism
_exptl_crystal_F_000 348
_exptl_crystal_size_max 0.20
_exptl_crystal_size_mid 0.18
_exptl_crystal_size_min 0.16
_refine_diff_density_max 0.202
_refine_diff_density_min -0.222
_refine_ls_extinction_method none
_refine_ls_goodness_of_fit_ref 1.038
_refine_ls_hydrogen_treatment constr
_refine_ls_matrix_type full
_refine_ls_number_parameters 91
_refine_ls_number_reflns 1518
_refine_ls_number_restraints 0
_refine_ls_restrained_S_all 1.038
_refine_ls_R_factor_all 0.0689
_refine_ls_R_factor_gt 0.0399
_refine_ls_shift/su_max <0.001
_refine_ls_shift/su_mean 0.000
_refine_ls_structure_factor_coef Fsqd
_refine_ls_weighting_details 'calc w = 1/[\s^2^(Fo^2^)+(0.0327P)^2^+0.1354P] where P = (Fo^2^+2Fc^2^)/3'
_refine_ls_weighting_scheme calc
_refine_ls_wR_factor_gt 0.0773
_refine_ls_wR_factor_ref 0.0860
_reflns_number_gt 1074
_reflns_number_total 1518
_reflns_threshold_expression I>2\s(I)
_cod_data_source_file ac6022.cif
_cod_data_source_block I
_cod_depositor_comments
;
The following automatic conversions were performed:
'_symmetry_cell_setting' value 'Monoclinic' changed to 'monoclinic'
according to '/home/saulius/struct/CIF-dictionaries/cif_core.dic'
dictionary named 'cif_core.dic' version 2.4.1 from 2010-06-29.

Automatic conversion script
Id: cif_fix_enum 1527 2010-12-29 10:47:43Z saulius 

The following automatic conversions were performed:

'_symmetry_cell_setting' value 'Monoclinic' changed to 'monoclinic'
according to /home/saulius/struct/CIF-dictionaries/cif_core.dic
dictionary named 'cif_core.dic' version 2.4.1 from 2010-06-29.

Automatic conversion script
Id: cif_fix_values 1715 2011-07-08 13:25:40Z adriana 

The following automatic conversions were performed:

'_refine_ls_hydrogen_treatment' value 'const' was replaced with the
value 'constr' as specified in the replacement file
'src/cod-tools/trunk/data/replacement-values/replacement_values.lst'.

Automatic conversion script
Id: cif_fix_values 5376 2017-05-30 11:51:03Z andrius 
;
_cod_original_sg_symbol_H-M 'P 21/c'
_cod_database_code 2201733
_cod_database_fobs_code 2201733

loop_
_symmetry_equiv_pos_as_xyz
'x, y, z'
'-x, y+1/2, -z+1/2'
'-x, -y, -z'
'x, -y-1/2, z-1/2'

loop_
_atom_site_label
_atom_site_fract_x
_atom_site_fract_y
_atom_site_fract_z
_atom_site_U_iso_or_equiv
_atom_site_adp_type
_atom_site_calc_flag
_atom_site_refinement_flags
_atom_site_occupancy
_atom_site_disorder_assembly
_atom_site_disorder_group
_atom_site_type_symbol
S1 0.26130(10) 0.22553(4) 0.51522(9) 0.0484(2) Uani d . 1 . . S
S2 0.70899(11) 0.24959(4) 0.38669(10) 0.0528(2) Uani d . 1 . . S
N1 0.4669(3) 0.37404(13) 0.4779(3) 0.0532(6) Uani d . 1 . . N
C1 0.4746(4) 0.29021(16) 0.4611(3) 0.0394(6) Uani d . 1 . . C
C2 0.6565(5) 0.40912(18) 0.4280(4) 0.0604(8) Uani d . 1 . . C
H2 0.6810 0.4686 0.4309 0.072 Uiso calc R 1 . . H
C3 0.8021(4) 0.35339(18) 0.3758(4) 0.0585(8) Uani d . 1 . . C
H3 0.9351 0.3688 0.3388 0.070 Uiso calc R 1 . . H
C4 0.3503(4) 0.11827(15) 0.4543(4) 0.0530(7) Uani d . 1 . . C
H4A 0.3934 0.1181 0.3340 0.064 Uiso calc R 1 . . H
H4B 0.4694 0.1010 0.5275 0.064 Uiso calc R 1 . . H
C5 0.1698(4) 0.05625(15) 0.4777(4) 0.0438(6) Uani d . 1 . . C
C6 0.1553(4) 0.00672(16) 0.6271(4) 0.0501(7) Uani d . 1 . . C
H6 0.2592 0.0109 0.7138 0.060 Uiso calc R 1 . . H
C7 0.0126(4) 0.04910(16) 0.3511(4) 0.0494(7) Uani d . 1 . . C
H7 0.0198 0.0822 0.2502 0.059 Uiso calc R 1 . . H

loop_
_atom_site_aniso_label
_atom_site_aniso_U_11
_atom_site_aniso_U_22
_atom_site_aniso_U_33
_atom_site_aniso_U_12
_atom_site_aniso_U_13
_atom_site_aniso_U_23
S1 0.0384(4) 0.0437(4) 0.0636(5) 0.0005(3) 0.0091(3) -0.0051(3)
S2 0.0428(4) 0.0439(4) 0.0723(5) 0.0008(3) 0.0125(3) -0.0032(3)
N1 0.0508(14) 0.0388(13) 0.0700(15) 0.0032(10) 0.0023(12) -0.0025(11)
C1 0.0371(14) 0.0398(14) 0.0412(14) 0.0025(10) -0.0024(11) -0.0008(11)
C2 0.0609(19) 0.0401(15) 0.080(2) -0.0067(14) 0.0018(17) 0.0020(14)
C3 0.0487(17) 0.0530(17) 0.074(2) -0.0083(14) 0.0097(16) 0.0065(14)
C4 0.0422(15) 0.0443(15) 0.0731(18) 0.0008(12) 0.0119(14) -0.0075(14)
C5 0.0385(14) 0.0328(13) 0.0606(17) 0.0011(10) 0.0107(14) -0.0064(12)
C6 0.0465(16) 0.0463(15) 0.0572(17) 0.0010(12) -0.0019(14) -0.0041(13)
C7 0.0536(18) 0.0421(14) 0.0528(16) 0.0011(12) 0.0081(15) 0.0021(12)

loop_
_atom_type_symbol
_atom_type_description
_atom_type_scat_dispersion_real
_atom_type_scat_dispersion_imag
_atom_type_scat_source
C C 0.0033 0.0016 'International Tables Vol C Tables 4.2.6.8 and 6.1.1.4'
H H 0.0000 0.0000 'International Tables Vol C Tables 4.2.6.8 and 6.1.1.4'
N N 0.0061 0.0033 'International Tables Vol C Tables 4.2.6.8 and 6.1.1.4'
S S 0.1246 0.1234 'International Tables Vol C Tables 4.2.6.8 and 6.1.1.4'

loop_
_geom_angle_atom_site_label_1
_geom_angle_atom_site_label_2
_geom_angle_atom_site_label_3
_geom_angle_site_symmetry_1
_geom_angle_site_symmetry_3
_geom_angle
_geom_angle_publ_flag
C1 S1 C4 . . 102.13(12) y
C3 S2 C1 . . 88.87(13) y
C1 N1 C2 . . 109.0(2) y
N1 C1 S2 . . 115.36(18) y
N1 C1 S1 . . 120.89(19) ?
S2 C1 S1 . . 123.74(14) ?
C3 C2 N1 . . 116.7(2) ?
C3 C2 H2 . . 121.7 ?
N1 C2 H2 . . 121.7 ?
C2 C3 S2 . . 110.1(2) ?
C2 C3 H3 . . 124.9 ?
S2 C3 H3 . . 124.9 ?
C5 C4 S1 . . 107.66(17) ?
C5 C4 H4A . . 110.2 ?
S1 C4 H4A . . 110.2 ?
C5 C4 H4B . . 110.2 ?
S1 C4 H4B . . 110.2 ?
H4A C4 H4B . . 108.5 ?
C7 C5 C6 . . 118.6(2) ?
C7 C5 C4 . . 120.5(2) ?
C6 C5 C4 . . 120.9(3) ?
C5 C6 C7 . 3_556 120.6(3) ?
C5 C6 H6 . . 119.7 ?
C7 C6 H6 3_556 . 119.7 ?
C5 C7 C6 . 3_556 120.8(2) ?
C5 C7 H7 . . 119.6 ?
C6 C7 H7 3_556 . 119.6 ?

loop_
_geom_bond_atom_site_label_1
_geom_bond_atom_site_label_2
_geom_bond_site_symmetry_2
_geom_bond_distance
_geom_bond_publ_flag
S1 C1 . 1.743(3) y
S1 C4 . 1.812(3) y
S2 C3 . 1.709(3) y
S2 C1 . 1.727(2) y
N1 C1 . 1.299(3) y
N1 C2 . 1.385(3) y
C2 C3 . 1.332(4) ?
C2 H2 . 0.9300 ?
C3 H3 . 0.9300 ?
C4 C5 . 1.509(3) ?
C4 H4A . 0.9700 ?
C4 H4B . 0.9700 ?
C5 C7 . 1.383(4) ?
C5 C6 . 1.383(4) ?
C6 C7 3_556 1.385(4) ?
C6 H6 . 0.9300 ?
C7 C6 3_556 1.385(4) ?
C7 H7 . 0.9300 ?

loop_
_geom_torsion_atom_site_label_1
_geom_torsion_atom_site_label_2
_geom_torsion_atom_site_label_3
_geom_torsion_atom_site_label_4
_geom_torsion_site_symmetry_4
_geom_torsion
_geom_torsion_publ_flag
C2 N1 C1 S2 . 0.4(3) ?
C2 N1 C1 S1 . 179.33(19) y
C3 S2 C1 N1 . -0.5(2) ?
C3 S2 C1 S1 . -179.37(17) ?
C4 S1 C1 N1 . 176.5(2) ?
C4 S1 C1 S2 . -4.72(19) ?
C1 N1 C2 C3 . -0.1(4) ?
N1 C2 C3 S2 . -0.3(4) ?
C1 S2 C3 C2 . 0.4(2) ?
C1 S1 C4 C5 . -174.31(19) ?
S1 C4 C5 C7 . 81.2(3) y
S1 C4 C5 C6 . -97.5(2) ?
C7 C5 C6 C7 3_556 0.3(4) ?
C4 C5 C6 C7 3_556 179.0(2) ?
C6 C5 C7 C6 3_556 -0.3(4) ?
C4 C5 C7 C6 3_556 -179.0(2) ?
